data_4085865
loop_
_publ_author_name
'Thenarukandiyil, Ranjeesh'
'Choudhury, Joyanta'

_publ_section_title
;
 Rhodium(III)-Catalyzed Activation and Functionalization of Pyridine C--H
 Bond by Exploring a Unique Double Role of &#x201C;N-Heterocyclic
 Carbene--Pyridyl&#x201D; Ligand Platform
;
_journal_issue 10
_journal_name_full Organometallics
_journal_page_first 1890
_journal_paper_doi 10.1021/acs.organomet.5b00157
_journal_volume 34
_journal_year 2015
_chemical_formula_sum 'C31 H42 Cl7 N3 Rh2'
_chemical_formula_weight 910.65
_chemical_name_systematic
;
 ?
;
_space_group_IT_number 14
_symmetry_cell_setting monoclinic
_symmetry_space_group_name_Hall '-P 2yn'
_symmetry_space_group_name_H-M 'P 1 21/n 1'
_atom_sites_solution_hydrogens geom
_atom_sites_solution_primary direct
_atom_sites_solution_secondary difmap
_audit_creation_method SHELXL-97
_cell_angle_alpha 90.00
_cell_angle_beta 90.844(3)
_cell_angle_gamma 90.00
_cell_formula_units_Z 4
_cell_length_a 11.3517(11)
_cell_length_b 28.091(3)
_cell_length_c 11.6047(13)
_cell_measurement_reflns_used 10885
_cell_measurement_temperature 165(2)
_cell_measurement_theta_max 30.12
_cell_measurement_theta_min 2.49
_cell_volume 3700.1(7)
_computing_cell_refinement 'Bruker SAINT'
_computing_data_collection 'Bruker APEX2'
_computing_data_reduction 'Bruker SAINT'
_computing_molecular_graphics ORTEP-3
_computing_structure_refinement 'SHELXL-97 (Sheldrick, 2008)'
_computing_structure_solution SIR-92
_diffrn_ambient_temperature 165(2)
_diffrn_measured_fraction_theta_full 0.998
_diffrn_measured_fraction_theta_max 0.998
_diffrn_measurement_device_type 'Bruker APEX-II CCD'
_diffrn_measurement_method '\f and \w scans'
_diffrn_radiation_monochromator graphite
_diffrn_radiation_source 'fine-focus sealed tube'
_diffrn_radiation_type MoK\a
_diffrn_radiation_wavelength 0.71073
_diffrn_reflns_av_R_equivalents 0.0797
_diffrn_reflns_av_sigmaI/netI 0.0413
_diffrn_reflns_limit_h_max 16
_diffrn_reflns_limit_h_min -16
_diffrn_reflns_limit_k_max 39
_diffrn_reflns_limit_k_min -39
_diffrn_reflns_limit_l_max 16
_diffrn_reflns_limit_l_min -16
_diffrn_reflns_number 160882
_diffrn_reflns_theta_full 30.12
_diffrn_reflns_theta_max 30.12
_diffrn_reflns_theta_min 2.49
_exptl_absorpt_coefficient_mu 1.423
_exptl_absorpt_correction_T_max 0.8591
_exptl_absorpt_correction_T_min 0.7263
_exptl_absorpt_correction_type multi-scan
_exptl_absorpt_process_details SADABS
_exptl_crystal_colour ORANGE
_exptl_crystal_density_diffrn 1.635
_exptl_crystal_density_meas ?
_exptl_crystal_density_method 'not measured'
_exptl_crystal_description RECTANGULAR
_exptl_crystal_F_000 1832
_exptl_crystal_size_max 0.24
_exptl_crystal_size_mid 0.14
_exptl_crystal_size_min 0.11
_refine_diff_density_max 1.227
_refine_diff_density_min -0.873
_refine_diff_density_rms 0.118
_refine_ls_extinction_method none
_refine_ls_goodness_of_fit_ref 1.051
_refine_ls_hydrogen_treatment mixed
_refine_ls_matrix_type full
_refine_ls_number_parameters 388
_refine_ls_number_reflns 10885
_refine_ls_number_restraints 0
_refine_ls_restrained_S_all 1.051
_refine_ls_R_factor_all 0.0713
_refine_ls_R_factor_gt 0.0424
_refine_ls_shift/su_max 0.001
_refine_ls_shift/su_mean 0.000
_refine_ls_structure_factor_coef Fsqd
_refine_ls_weighting_details 'calc w=1/[\s^2^(Fo^2^)+(0.0369P)^2^+7.3128P] where P=(Fo^2^+2Fc^2^)/3'
_refine_ls_weighting_scheme calc
_refine_ls_wR_factor_gt 0.0866
_refine_ls_wR_factor_ref 0.0962
_reflns_number_gt 8145
_reflns_number_total 10885
_reflns_threshold_expression >2\s(I)
_cod_data_source_file om5b00157_si_002.cif
_cod_data_source_block t1
_cod_depositor_comments
;
The following automatic conversions were performed:

'_symmetry_cell_setting' value 'Monoclinic' changed to 'monoclinic'
according to
/usr/data/users/saulius/crontab/automatic-downloads/rss-feeds/ACS/lib/dictionaries/cif_core.dic
dictionary named 'cif_core.dic' version 2.4.2 from 2011-04-26.

'_exptl_crystal_density_meas' value 'not measured' was changed to '?'
- the value is perceived as not measured.

Automatic conversion script
Id: cif_fix_values 3271 2015-04-21 07:52:19Z andrius 

 Adding full bibliography for 4085861--4085866.cif.
;
_cod_original_sg_symbol_H-M P2(1)/n
_cod_database_code 4085865

loop_
_symmetry_equiv_pos_as_xyz
'x, y, z'
'-x+1/2, y+1/2, -z+1/2'
'-x, -y, -z'
'x-1/2, -y-1/2, z-1/2'

loop_
_atom_site_label
_atom_site_type_symbol
_atom_site_fract_x
_atom_site_fract_y
_atom_site_fract_z
_atom_site_U_iso_or_equiv
_atom_site_adp_type
_atom_site_occupancy
_atom_site_symmetry_multiplicity
_atom_site_calc_flag
_atom_site_refinement_flags
C1 C 0.4542(3) 0.07778(10) 0.8589(3) 0.0221(6) Uani 1 1 d .
C2 C 0.2814(3) 0.08259(13) 0.7248(3) 0.0347(8) Uani 1 1 d .
H2A H 0.2496 0.0632 0.6638 0.052 Uiso 1 1 calc R
H2B H 0.3008 0.1135 0.6950 0.052 Uiso 1 1 calc R
H2C H 0.2241 0.0859 0.7843 0.052 Uiso 1 1 calc R
C3 C 0.4282(3) 0.01559(11) 0.7391(3) 0.0267(7) Uani 1 1 d .
H3 H 0.3966 -0.0033 0.6806 0.032 Uiso 1 1 calc R
C4 C 0.5213(3) 0.00495(11) 0.8066(3) 0.0255(7) Uani 1 1 d .
H4 H 0.5670 -0.0225 0.8043 0.031 Uiso 1 1 calc R
C5 C 0.6135(3) 0.05223(10) 0.9729(3) 0.0199(6) Uani 1 1 d .
C6 C 0.5969(3) 0.09669(10) 1.0236(3) 0.0202(6) Uani 1 1 d .
C7 C 0.6752(3) 0.10749(10) 1.1128(3) 0.0210(6) Uani 1 1 d .
H7 H 0.6681 0.1369 1.1490 0.025 Uiso 1 1 calc R
C8 C 0.7691(3) 0.03454(11) 1.1017(3) 0.0237(6) Uani 1 1 d .
H8 H 0.8255 0.0134 1.1301 0.028 Uiso 1 1 calc R
C9 C 0.6969(3) 0.02014(11) 1.0114(3) 0.0222(6) Uani 1 1 d .
H9 H 0.7043 -0.0098 0.9782 0.027 Uiso 1 1 calc R
C10 C 1.0598(3) 0.06934(12) 1.2120(3) 0.0301(7) Uani 1 1 d .
C11 C 1.0790(3) 0.09271(13) 1.3214(3) 0.0306(7) Uani 1 1 d .
C12 C 1.0503(3) 0.14093(13) 1.3084(3) 0.0330(8) Uani 1 1 d .
C13 C 1.0138(3) 0.14881(13) 1.1910(3) 0.0333(8) Uani 1 1 d .
C14 C 1.0238(3) 0.10516(13) 1.1316(3) 0.0309(7) Uani 1 1 d .
C15 C 1.0016(4) 0.0985(2) 1.0060(3) 0.0545(12) Uani 1 1 d .
H15A H 1.0143 0.0658 0.9860 0.082 Uiso 1 1 calc R
H15B H 1.0545 0.1183 0.9634 0.082 Uiso 1 1 calc R
H15C H 0.9217 0.1072 0.9875 0.082 Uiso 1 1 calc R
C16 C 1.0848(4) 0.01851(14) 1.1876(5) 0.0546(12) Uani 1 1 d .
H16A H 1.1074 0.0027 1.2579 0.082 Uiso 1 1 calc R
H16B H 1.1477 0.0163 1.1335 0.082 Uiso 1 1 calc R
H16C H 1.0155 0.0037 1.1558 0.082 Uiso 1 1 calc R
C17 C 1.1232(4) 0.0682(2) 1.4279(4) 0.0594(14) Uani 1 1 d .
H17A H 1.1357 0.0351 1.4117 0.089 Uiso 1 1 calc R
H17B H 1.0661 0.0713 1.4877 0.089 Uiso 1 1 calc R
H17C H 1.1961 0.0825 1.4528 0.089 Uiso 1 1 calc R
C18 C 1.0588(4) 0.17833(17) 1.3994(5) 0.0620(14) Uani 1 1 d .
H18A H 1.0337 0.2083 1.3680 0.093 Uiso 1 1 calc R
H18B H 1.1389 0.1809 1.4263 0.093 Uiso 1 1 calc R
H18C H 1.0092 0.1699 1.4625 0.093 Uiso 1 1 calc R
C19 C 0.9786(4) 0.19614(16) 1.1417(5) 0.0646(15) Uani 1 1 d .
H19A H 0.9792 0.2196 1.2019 0.097 Uiso 1 1 calc R
H19B H 0.9009 0.1939 1.1085 0.097 Uiso 1 1 calc R
H19C H 1.0333 0.2052 1.0833 0.097 Uiso 1 1 calc R
C20 C 0.4844(4) 0.18872(12) 0.8173(3) 0.0366(9) Uani 1 1 d .
C21 C 0.5749(3) 0.19494(11) 0.9016(3) 0.0321(8) Uani 1 1 d .
C22 C 0.5208(3) 0.21004(11) 1.0057(3) 0.0304(7) Uani 1 1 d .
C23 C 0.3986(3) 0.21210(12) 0.9848(3) 0.0347(8) Uani 1 1 d .
C24 C 0.3746(3) 0.19938(12) 0.8679(4) 0.0386(9) Uani 1 1 d .
C25 C 0.2562(5) 0.20389(16) 0.8109(6) 0.079(2) Uani 1 1 d .
H25A H 0.1985 0.2114 0.8677 0.119 Uiso 1 1 calc R
H25B H 0.2358 0.1744 0.7740 0.119 Uiso 1 1 calc R
H25C H 0.2583 0.2288 0.7544 0.119 Uiso 1 1 calc R
C26 C 0.5046(6) 0.17675(16) 0.6924(4) 0.0705(17) Uani 1 1 d .
H26A H 0.5869 0.1709 0.6810 0.106 Uiso 1 1 calc R
H26B H 0.4793 0.2029 0.6449 0.106 Uiso 1 1 calc R
H26C H 0.4604 0.1488 0.6720 0.106 Uiso 1 1 calc R
C27 C 0.7048(4) 0.19251(15) 0.8808(5) 0.0629(15) Uani 1 1 d .
H27A H 0.7469 0.1981 0.9519 0.094 Uiso 1 1 calc R
H27B H 0.7261 0.2163 0.8256 0.094 Uiso 1 1 calc R
H27C H 0.7245 0.1616 0.8517 0.094 Uiso 1 1 calc R
C28 C 0.5836(5) 0.22715(14) 1.1123(4) 0.0571(13) Uani 1 1 d .
H28A H 0.6667 0.2218 1.1051 0.086 Uiso 1 1 calc R
H28B H 0.5552 0.2101 1.1779 0.086 Uiso 1 1 calc R
H28C H 0.5693 0.2606 1.1222 0.086 Uiso 1 1 calc R
C29 C 0.3091(5) 0.22702(16) 1.0697(5) 0.0668(15) Uani 1 1 d .
H29A H 0.2321 0.2254 1.0347 0.100 Uiso 1 1 calc R
H29B H 0.3249 0.2591 1.0940 0.100 Uiso 1 1 calc R
H29C H 0.3127 0.2062 1.1353 0.100 Uiso 1 1 calc R
C30 C 0.8573(5) 0.1019(2) 0.6217(4) 0.0675(15) Uani 1 1 d .
H30A H 0.8249 0.1230 0.5632 0.081 Uiso 1 1 calc R
H30B H 0.8964 0.0759 0.5827 0.081 Uiso 1 1 calc R
C31 C 0.4689(4) 0.1273(2) 1.3550(4) 0.0787(19) Uani 1 1 d .
H31A H 0.5503 0.1371 1.3474 0.094 Uiso 1 1 calc R
H31B H 0.4407 0.1169 1.2798 0.094 Uiso 1 1 calc R
N1 N 0.5353(2) 0.04335(9) 0.8807(2) 0.0218(5) Uani 1 1 d .
N2 N 0.3874(2) 0.06018(9) 0.7724(2) 0.0252(6) Uani 1 1 d .
N3 N 0.7611(2) 0.07775(9) 1.1501(2) 0.0200(5) Uani 1 1 d .
Cl1 Cl 0.32278(7) 0.10382(3) 1.08357(8) 0.03095(17) Uani 1 1 d .
Cl2 Cl 0.83503(8) 0.03339(3) 1.38424(7) 0.03266(19) Uani 1 1 d .
Cl3 Cl 0.76860(7) 0.15555(3) 1.35713(7) 0.03080(18) Uani 1 1 d .
Cl4 Cl 0.74294(13) 0.07911(5) 0.70250(14) 0.0741(4) Uani 1 1 d .
Cl5 Cl 0.96112(14) 0.13308(7) 0.70459(12) 0.0859(5) Uani 1 1 d .
Cl6 Cl 0.46219(15) 0.07885(7) 1.45251(15) 0.0926(5) Uani 1 1 d .
Cl7 Cl 0.38643(19) 0.17538(9) 1.39849(15) 0.1172(7) Uani 1 1 d .
Rh1 Rh 0.46394(2) 0.137282(8) 0.95477(2) 0.02107(6) Uani 1 1 d .
Rh2 Rh 0.89706(2) 0.098572(8) 1.26613(2) 0.01926(6) Uani 1 1 d .

loop_
_atom_site_aniso_label
_atom_site_aniso_U_11
_atom_site_aniso_U_22
_atom_site_aniso_U_33
_atom_site_aniso_U_23
_atom_site_aniso_U_13
_atom_site_aniso_U_12
C1 0.0232(15) 0.0184(14) 0.0245(15) 0.0011(12) -0.0046(12) -0.0028(12)
C2 0.0359(19) 0.0283(17) 0.039(2) 0.0004(15) -0.0195(16) -0.0006(15)
C3 0.0313(17) 0.0236(16) 0.0251(16) -0.0030(13) -0.0059(13) -0.0059(13)
C4 0.0269(16) 0.0202(15) 0.0294(17) -0.0022(13) -0.0023(13) -0.0033(12)
C5 0.0191(14) 0.0183(13) 0.0222(15) 0.0017(11) -0.0039(11) -0.0046(11)
C6 0.0201(14) 0.0177(13) 0.0226(14) 0.0026(11) -0.0030(11) -0.0009(11)
C7 0.0235(15) 0.0174(14) 0.0221(15) 0.0002(11) -0.0021(12) -0.0007(11)
C8 0.0242(15) 0.0189(14) 0.0278(16) 0.0009(12) -0.0056(13) 0.0000(12)
C9 0.0233(15) 0.0189(14) 0.0244(15) -0.0020(12) -0.0017(12) -0.0004(12)
C10 0.0236(16) 0.0280(17) 0.0387(19) -0.0052(14) 0.0043(14) 0.0031(13)
C11 0.0169(15) 0.042(2) 0.0325(18) 0.0010(15) -0.0041(13) 0.0001(14)
C12 0.0184(15) 0.0349(19) 0.046(2) -0.0128(16) -0.0009(14) -0.0073(14)
C13 0.0227(16) 0.0288(17) 0.048(2) 0.0074(16) 0.0040(15) -0.0046(13)
C14 0.0208(15) 0.043(2) 0.0288(17) 0.0019(15) 0.0013(13) -0.0042(14)
C15 0.046(2) 0.092(4) 0.0250(19) -0.002(2) 0.0052(17) -0.014(2)
C16 0.041(2) 0.031(2) 0.092(4) -0.011(2) 0.014(2) 0.0118(18)
C17 0.029(2) 0.101(4) 0.047(3) 0.025(3) -0.0153(18) 0.004(2)
C18 0.047(3) 0.056(3) 0.083(4) -0.043(3) 0.007(2) -0.025(2)
C19 0.049(3) 0.040(2) 0.106(4) 0.030(3) 0.014(3) -0.001(2)
C20 0.063(3) 0.0159(15) 0.0306(19) 0.0045(13) -0.0004(17) -0.0006(15)
C21 0.0326(18) 0.0168(15) 0.047(2) 0.0055(14) 0.0012(16) -0.0017(13)
C22 0.041(2) 0.0154(14) 0.0348(18) 0.0011(13) -0.0120(15) -0.0017(13)
C23 0.0367(19) 0.0184(15) 0.049(2) 0.0037(15) 0.0022(17) 0.0054(14)
C24 0.043(2) 0.0174(15) 0.054(2) 0.0085(15) -0.0276(18) -0.0020(14)
C25 0.069(3) 0.033(2) 0.134(5) 0.007(3) -0.070(4) 0.006(2)
C26 0.147(5) 0.031(2) 0.033(2) 0.0008(18) 0.004(3) -0.003(3)
C27 0.041(2) 0.031(2) 0.118(5) 0.009(2) 0.022(3) -0.0038(18)
C28 0.088(3) 0.0250(19) 0.057(3) -0.0067(18) -0.042(3) -0.001(2)
C29 0.069(3) 0.038(2) 0.094(4) 0.003(2) 0.037(3) 0.020(2)
C30 0.082(4) 0.088(4) 0.033(2) 0.004(2) 0.004(2) -0.027(3)
C31 0.041(3) 0.149(6) 0.046(3) -0.024(3) 0.006(2) -0.019(3)
N1 0.0225(13) 0.0195(12) 0.0231(13) 0.0009(10) -0.0053(10) -0.0036(10)
N2 0.0268(14) 0.0232(13) 0.0254(14) 0.0009(11) -0.0095(11) -0.0021(11)
N3 0.0195(12) 0.0167(12) 0.0238(13) -0.0003(10) -0.0042(10) -0.0004(9)
Cl1 0.0292(4) 0.0271(4) 0.0366(4) 0.0005(3) 0.0009(3) -0.0027(3)
Cl2 0.0363(4) 0.0289(4) 0.0325(4) 0.0079(3) -0.0108(3) -0.0099(3)
Cl3 0.0280(4) 0.0314(4) 0.0330(4) -0.0074(3) -0.0027(3) 0.0051(3)
Cl4 0.0717(8) 0.0564(7) 0.0952(11) 0.0219(7) 0.0347(8) 0.0153(6)
Cl5 0.0762(9) 0.1351(15) 0.0463(7) -0.0206(8) -0.0028(6) -0.0155(9)
Cl6 0.0771(10) 0.1118(14) 0.0894(11) -0.0242(10) 0.0208(9) -0.0060(9)
Cl7 0.1271(16) 0.165(2) 0.0590(9) -0.0031(11) -0.0113(10) 0.0577(15)
Rh1 0.02187(12) 0.01679(11) 0.02432(12) 0.00080(9) -0.00761(9) 0.00008(9)
Rh2 0.01829(11) 0.01683(11) 0.02251(12) -0.00116(9) -0.00471(8) -0.00031(9)

loop_
_atom_type_symbol
_atom_type_description
_atom_type_scat_dispersion_real
_atom_type_scat_dispersion_imag
_atom_type_scat_source
C C 0.0033 0.0016 'International Tables Vol C Tables 4.2.6.8 and 6.1.1.4'
H H 0.0000 0.0000 'International Tables Vol C Tables 4.2.6.8 and 6.1.1.4'
N N 0.0061 0.0033 'International Tables Vol C Tables 4.2.6.8 and 6.1.1.4'
Cl Cl 0.1484 0.1585 'International Tables Vol C Tables 4.2.6.8 and 6.1.1.4'
Rh Rh -1.1178 0.9187 'International Tables Vol C Tables 4.2.6.8 and 6.1.1.4'

loop_
_geom_angle_atom_site_label_1
_geom_angle_atom_site_label_2
_geom_angle_atom_site_label_3
_geom_angle
N2 C1 N1 104.5(3)
N2 C1 Rh1 138.2(2)
N1 C1 Rh1 117.3(2)
N2 C2 H2A 109.5
N2 C2 H2B 109.5
H2A C2 H2B 109.5
N2 C2 H2C 109.5
H2A C2 H2C 109.5
H2B C2 H2C 109.5
C4 C3 N2 107.5(3)
C4 C3 H3 126.2
N2 C3 H3 126.2
C3 C4 N1 105.7(3)
C3 C4 H4 127.1
N1 C4 H4 127.1
C9 C5 C6 123.1(3)
C9 C5 N1 123.7(3)
C6 C5 N1 113.2(3)
C7 C6 C5 114.9(3)
C7 C6 Rh1 129.1(2)
C5 C6 Rh1 116.0(2)
N3 C7 C6 123.7(3)
N3 C7 H7 118.1
C6 C7 H7 118.1
N3 C8 C9 122.7(3)
N3 C8 H8 118.7
C9 C8 H8 118.7
C5 C9 C8 116.9(3)
C5 C9 H9 121.6
C8 C9 H9 121.6
C14 C10 C11 107.0(3)
C14 C10 C16 127.4(4)
C11 C10 C16 125.4(4)
C14 C10 Rh2 71.28(19)
C11 C10 Rh2 71.61(18)
C16 C10 Rh2 126.7(3)
C12 C11 C10 108.2(3)
C12 C11 C17 127.5(4)
C10 C11 C17 124.2(4)
C12 C11 Rh2 71.00(19)
C10 C11 Rh2 69.04(18)
C17 C11 Rh2 126.0(3)
C11 C12 C13 108.4(3)
C11 C12 C18 126.3(4)
C13 C12 C18 125.3(4)
C11 C12 Rh2 71.13(19)
C13 C12 Rh2 69.43(19)
C18 C12 Rh2 126.3(3)
C14 C13 C12 107.8(3)
C14 C13 C19 127.4(4)
C12 C13 C19 124.8(4)
C14 C13 Rh2 71.33(19)
C12 C13 Rh2 71.48(19)
C19 C13 Rh2 125.4(3)
C13 C14 C10 108.5(3)
C13 C14 C15 125.0(4)
C10 C14 C15 126.5(4)
C13 C14 Rh2 70.1(2)
C10 C14 Rh2 69.66(19)
C15 C14 Rh2 126.6(3)
C14 C15 H15A 109.5
C14 C15 H15B 109.5
H15A C15 H15B 109.5
C14 C15 H15C 109.5
H15A C15 H15C 109.5
H15B C15 H15C 109.5
C10 C16 H16A 109.5
C10 C16 H16B 109.5
H16A C16 H16B 109.5
C10 C16 H16C 109.5
H16A C16 H16C 109.5
H16B C16 H16C 109.5
C11 C17 H17A 109.5
C11 C17 H17B 109.5
H17A C17 H17B 109.5
C11 C17 H17C 109.5
H17A C17 H17C 109.5
H17B C17 H17C 109.5
C12 C18 H18A 109.5
C12 C18 H18B 109.5
H18A C18 H18B 109.5
C12 C18 H18C 109.5
H18A C18 H18C 109.5
H18B C18 H18C 109.5
C13 C19 H19A 109.5
C13 C19 H19B 109.5
H19A C19 H19B 109.5
C13 C19 H19C 109.5
H19A C19 H19C 109.5
H19B C19 H19C 109.5
C24 C20 C21 108.7(3)
C24 C20 C26 126.3(4)
C21 C20 C26 124.8(4)
C24 C20 Rh1 74.4(2)
C21 C20 Rh1 70.1(2)
C26 C20 Rh1 125.3(3)
C20 C21 C22 107.7(3)
C20 C21 C27 126.0(4)
C22 C21 C27 125.9(4)
C20 C21 Rh1 71.5(2)
C22 C21 Rh1 73.7(2)
C27 C21 Rh1 126.5(3)
C23 C22 C21 107.6(3)
C23 C22 C28 125.8(4)
C21 C22 C28 126.1(4)
C23 C22 Rh1 73.13(19)
C21 C22 Rh1 68.19(18)
C28 C22 Rh1 130.4(2)
C22 C23 C24 109.1(3)
C22 C23 C29 125.4(4)
C24 C23 C29 125.4(4)
C22 C23 Rh1 70.28(19)
C24 C23 Rh1 71.21(19)
C29 C23 Rh1 126.5(3)
C20 C24 C23 106.9(3)
C20 C24 C25 128.7(4)
C23 C24 C25 123.9(4)
C20 C24 Rh1 68.21(19)
C23 C24 Rh1 71.90(19)
C25 C24 Rh1 131.3(3)
C24 C25 H25A 109.5
C24 C25 H25B 109.5
H25A C25 H25B 109.5
C24 C25 H25C 109.5
H25A C25 H25C 109.5
H25B C25 H25C 109.5
C20 C26 H26A 109.5
C20 C26 H26B 109.5
H26A C26 H26B 109.5
C20 C26 H26C 109.5
H26A C26 H26C 109.5
H26B C26 H26C 109.5
C21 C27 H27A 109.5
C21 C27 H27B 109.5
H27A C27 H27B 109.5
C21 C27 H27C 109.5
H27A C27 H27C 109.5
H27B C27 H27C 109.5
C22 C28 H28A 109.5
C22 C28 H28B 109.5
H28A C28 H28B 109.5
C22 C28 H28C 109.5
H28A C28 H28C 109.5
H28B C28 H28C 109.5
C23 C29 H29A 109.5
C23 C29 H29B 109.5
H29A C29 H29B 109.5
C23 C29 H29C 109.5
H29A C29 H29C 109.5
H29B C29 H29C 109.5
Cl4 C30 Cl5 113.0(3)
Cl4 C30 H30A 109.0
Cl5 C30 H30A 109.0
Cl4 C30 H30B 109.0
Cl5 C30 H30B 109.0
H30A C30 H30B 107.8
Cl7 C31 Cl6 112.7(3)
Cl7 C31 H31A 109.0
Cl6 C31 H31A 109.0
Cl7 C31 H31B 109.0
Cl6 C31 H31B 109.0
H31A C31 H31B 107.8
C1 N1 C4 111.6(2)
C1 N1 C5 115.8(3)
C4 N1 C5 132.6(3)
C1 N2 C3 110.7(3)
C1 N2 C2 125.2(3)
C3 N2 C2 124.0(3)
C8 N3 C7 118.6(3)
C8 N3 Rh2 117.6(2)
C7 N3 Rh2 123.3(2)
C1 Rh1 C6 77.71(12)
C1 Rh1 C21 119.71(14)
C6 Rh1 C21 95.74(12)
C1 Rh1 C20 98.77(13)
C6 Rh1 C20 124.95(14)
C21 Rh1 C20 38.39(14)
C1 Rh1 C22 157.82(13)
C6 Rh1 C22 101.49(12)
C21 Rh1 C22 38.11(14)
C20 Rh1 C22 63.16(13)
C1 Rh1 C24 112.08(13)
C6 Rh1 C24 158.91(13)
C21 Rh1 C24 63.17(14)
C20 Rh1 C24 37.37(15)
C22 Rh1 C24 62.14(12)
C1 Rh1 C23 147.57(13)
C6 Rh1 C23 134.52(13)
C21 Rh1 C23 62.49(13)
C20 Rh1 C23 62.11(14)
C22 Rh1 C23 36.59(13)
C24 Rh1 C23 36.89(14)
C1 Rh1 Cl1 89.26(9)
C6 Rh1 Cl1 91.95(9)
C21 Rh1 Cl1 150.98(10)
C20 Rh1 Cl1 143.09(12)
C22 Rh1 Cl1 112.90(10)
C24 Rh1 Cl1 106.42(12)
C23 Rh1 Cl1 92.55(10)
N3 Rh2 C10 109.53(12)
N3 Rh2 C13 112.01(13)
C10 Rh2 C13 65.57(14)
N3 Rh2 C14 92.93(12)
C10 Rh2 C14 39.06(14)
C13 Rh2 C14 38.55(14)
N3 Rh2 C12 151.04(13)
C10 Rh2 C12 65.08(13)
C13 Rh2 C12 39.09(15)
C14 Rh2 C12 64.60(14)
N3 Rh2 C11 148.57(12)
C10 Rh2 C11 39.34(13)
C13 Rh2 C11 64.82(14)
C14 Rh2 C11 64.82(13)
C12 Rh2 C11 37.87(13)
N3 Rh2 Cl2 86.28(7)
C10 Rh2 Cl2 97.92(10)
C13 Rh2 Cl2 158.23(10)
C14 Rh2 Cl2 133.38(10)
C12 Rh2 Cl2 122.24(11)
C11 Rh2 Cl2 93.41(10)
N3 Rh2 Cl3 91.27(7)
C10 Rh2 Cl3 156.51(10)
C13 Rh2 Cl3 97.06(10)
C14 Rh2 Cl3 132.48(10)
C12 Rh2 Cl3 91.44(10)
C11 Rh2 Cl3 120.06(10)
Cl2 Rh2 Cl3 94.11(3)

loop_
_geom_bond_atom_site_label_1
_geom_bond_atom_site_label_2
_geom_bond_distance
C1 N2 1.343(4)
C1 N1 1.357(4)
C1 Rh1 2.010(3)
C2 N2 1.460(4)
C2 H2A 0.9600
C2 H2B 0.9600
C2 H2C 0.9600
C3 C4 1.340(4)
C3 N2 1.392(4)
C3 H3 0.9300
C4 N1 1.387(4)
C4 H4 0.9300
C5 C9 1.377(4)
C5 C6 1.394(4)
C5 N1 1.403(4)
C6 C7 1.388(4)
C6 Rh1 2.045(3)
C7 N3 1.351(4)
C7 H7 0.9300
C8 N3 1.341(4)
C8 C9 1.381(4)
C8 H8 0.9300
C9 H9 0.9300
C10 C14 1.428(5)
C10 C11 1.443(5)
C10 C16 1.484(5)
C10 Rh2 2.125(3)
C11 C12 1.401(5)
C11 C17 1.495(5)
C11 Rh2 2.160(3)
C12 C13 1.435(5)
C12 C18 1.492(5)
C12 Rh2 2.158(3)
C13 C14 1.412(5)
C13 C19 1.499(5)
C13 Rh2 2.131(3)
C14 C15 1.487(5)
C14 Rh2 2.147(3)
C15 H15A 0.9600
C15 H15B 0.9600
C15 H15C 0.9600
C16 H16A 0.9600
C16 H16B 0.9600
C16 H16C 0.9600
C17 H17A 0.9600
C17 H17B 0.9600
C17 H17C 0.9600
C18 H18A 0.9600
C18 H18B 0.9600
C18 H18C 0.9600
C19 H19A 0.9600
C19 H19B 0.9600
C19 H19C 0.9600
C20 C24 1.417(6)
C20 C21 1.419(5)
C20 C26 1.508(6)
C20 Rh1 2.168(3)
C21 C22 1.428(5)
C21 C27 1.499(5)
C21 Rh1 2.148(3)
C22 C23 1.406(5)
C22 C28 1.499(5)
C22 Rh1 2.221(3)
C23 C24 1.426(5)
C23 C29 1.485(6)
C23 Rh1 2.258(3)
C24 C25 1.495(5)
C24 Rh1 2.249(3)
C25 H25A 0.9600
C25 H25B 0.9600
C25 H25C 0.9600
C26 H26A 0.9600
C26 H26B 0.9600
C26 H26C 0.9600
C27 H27A 0.9600
C27 H27B 0.9600
C27 H27C 0.9600
C28 H28A 0.9600
C28 H28B 0.9600
C28 H28C 0.9600
C29 H29A 0.9600
C29 H29B 0.9600
C29 H29C 0.9600
C30 Cl4 1.736(5)
C30 Cl5 1.746(5)
C30 H30A 0.9700
C30 H30B 0.9700
C31 Cl7 1.723(6)
C31 Cl6 1.772(7)
C31 H31A 0.9700
C31 H31B 0.9700
N3 Rh2 2.115(2)
Cl1 Rh1 2.3991(9)
Cl2 Rh2 2.3991(9)
Cl3 Rh2 2.4185(8)

loop_
_geom_torsion_atom_site_label_1
_geom_torsion_atom_site_label_2
_geom_torsion_atom_site_label_3
_geom_torsion_atom_site_label_4
_geom_torsion
N2 C3 C4 N1 0.3(4)
C9 C5 C6 C7 3.2(4)
N1 C5 C6 C7 -177.9(3)
C9 C5 C6 Rh1 -178.0(2)
N1 C5 C6 Rh1 0.9(3)
C5 C6 C7 N3 -0.5(4)
Rh1 C6 C7 N3 -179.1(2)
C6 C5 C9 C8 -2.6(5)
N1 C5 C9 C8 178.7(3)
N3 C8 C9 C5 -0.9(5)
C14 C10 C11 C12 2.5(4)
C16 C10 C11 C12 177.1(3)
Rh2 C10 C11 C12 -60.4(2)
C14 C10 C11 C17 -177.0(3)
C16 C10 C11 C17 -2.3(6)
Rh2 C10 C11 C17 120.1(4)
C14 C10 C11 Rh2 62.9(2)
C16 C10 C11 Rh2 -122.4(4)
C10 C11 C12 C13 -0.5(4)
C17 C11 C12 C13 179.0(3)
Rh2 C11 C12 C13 -59.7(2)
C10 C11 C12 C18 -179.1(3)
C17 C11 C12 C18 0.4(6)
Rh2 C11 C12 C18 121.7(4)
C10 C11 C12 Rh2 59.2(2)
C17 C11 C12 Rh2 -121.3(4)
C11 C12 C13 C14 -1.7(4)
C18 C12 C13 C14 176.9(3)
Rh2 C12 C13 C14 -62.5(2)
C11 C12 C13 C19 -178.5(3)
C18 C12 C13 C19 0.2(6)
Rh2 C12 C13 C19 120.8(4)
C11 C12 C13 Rh2 60.8(2)
C18 C12 C13 Rh2 -120.6(4)
C12 C13 C14 C10 3.3(4)
C19 C13 C14 C10 179.9(4)
Rh2 C13 C14 C10 -59.3(2)
C12 C13 C14 C15 -176.0(3)
C19 C13 C14 C15 0.6(6)
Rh2 C13 C14 C15 121.4(4)
C12 C13 C14 Rh2 62.6(2)
C19 C13 C14 Rh2 -120.8(4)
C11 C10 C14 C13 -3.5(4)
C16 C10 C14 C13 -178.1(4)
Rh2 C10 C14 C13 59.6(2)
C11 C10 C14 C15 175.7(3)
C16 C10 C14 C15 1.2(6)
Rh2 C10 C14 C15 -121.1(4)
C11 C10 C14 Rh2 -63.1(2)
C16 C10 C14 Rh2 122.3(4)
C24 C20 C21 C22 -0.5(4)
C26 C20 C21 C22 174.9(3)
Rh1 C20 C21 C22 -65.4(2)
C24 C20 C21 C27 -173.0(3)
C26 C20 C21 C27 2.4(6)
Rh1 C20 C21 C27 122.1(4)
C24 C20 C21 Rh1 64.9(2)
C26 C20 C21 Rh1 -119.8(4)
C20 C21 C22 C23 1.0(4)
C27 C21 C22 C23 173.5(3)
Rh1 C21 C22 C23 -62.9(2)
C20 C21 C22 C28 -171.2(3)
C27 C21 C22 C28 1.3(6)
Rh1 C21 C22 C28 124.9(3)
C20 C21 C22 Rh1 63.9(2)
C27 C21 C22 Rh1 -123.5(4)
C21 C22 C23 C24 -1.2(4)
C28 C22 C23 C24 171.1(3)
Rh1 C22 C23 C24 -60.9(2)
C21 C22 C23 C29 -178.9(3)
C28 C22 C23 C29 -6.7(6)
Rh1 C22 C23 C29 121.3(4)
C21 C22 C23 Rh1 59.8(2)
C28 C22 C23 Rh1 -128.0(4)
C21 C20 C24 C23 -0.2(4)
C26 C20 C24 C23 -175.5(3)
Rh1 C20 C24 C23 61.9(2)
C21 C20 C24 C25 171.7(4)
C26 C20 C24 C25 -3.6(6)
Rh1 C20 C24 C25 -126.2(4)
C21 C20 C24 Rh1 -62.1(2)
C26 C20 C24 Rh1 122.7(4)
C22 C23 C24 C20 0.9(4)
C29 C23 C24 C20 178.6(4)
Rh1 C23 C24 C20 -59.5(2)
C22 C23 C24 C25 -171.5(4)
C29 C23 C24 C25 6.2(6)
Rh1 C23 C24 C25 128.1(4)
C22 C23 C24 Rh1 60.3(2)
C29 C23 C24 Rh1 -121.9(4)
N2 C1 N1 C4 1.4(4)
Rh1 C1 N1 C4 -178.1(2)
N2 C1 N1 C5 -177.0(3)
Rh1 C1 N1 C5 3.5(4)
C3 C4 N1 C1 -1.1(4)
C3 C4 N1 C5 177.0(3)
C9 C5 N1 C1 176.1(3)
C6 C5 N1 C1 -2.7(4)
C9 C5 N1 C4 -1.9(5)
C6 C5 N1 C4 179.3(3)
N1 C1 N2 C3 -1.2(4)
Rh1 C1 N2 C3 178.2(3)
N1 C1 N2 C2 174.5(3)
Rh1 C1 N2 C2 -6.0(6)
C4 C3 N2 C1 0.6(4)
C4 C3 N2 C2 -175.2(3)
C9 C8 N3 C7 3.4(5)
C9 C8 N3 Rh2 -169.2(2)
C6 C7 N3 C8 -2.7(5)
C6 C7 N3 Rh2 169.4(2)
N2 C1 Rh1 C6 178.4(4)
N1 C1 Rh1 C6 -2.2(2)
N2 C1 Rh1 C21 -92.0(4)
N1 C1 Rh1 C21 87.4(3)
N2 C1 Rh1 C20 -57.6(4)
N1 C1 Rh1 C20 121.8(3)
N2 C1 Rh1 C22 -91.3(5)
N1 C1 Rh1 C22 88.1(4)
N2 C1 Rh1 C24 -21.2(4)
N1 C1 Rh1 C24 158.2(2)
N2 C1 Rh1 C23 -7.4(5)
N1 C1 Rh1 C23 172.0(2)
N2 C1 Rh1 Cl1 86.2(4)
N1 C1 Rh1 Cl1 -94.4(2)
C7 C6 Rh1 C1 179.3(3)
C5 C6 Rh1 C1 0.7(2)
C7 C6 Rh1 C21 60.1(3)
C5 C6 Rh1 C21 -118.5(2)
C7 C6 Rh1 C20 87.1(3)
C5 C6 Rh1 C20 -91.5(3)
C7 C6 Rh1 C22 21.9(3)
C5 C6 Rh1 C22 -156.6(2)
C7 C6 Rh1 C24 59.0(5)
C5 C6 Rh1 C24 -119.6(4)
C7 C6 Rh1 C23 3.6(4)
C5 C6 Rh1 C23 -175.0(2)
C7 C6 Rh1 Cl1 -91.9(3)
C5 C6 Rh1 Cl1 89.5(2)
C20 C21 Rh1 C1 64.1(2)
C22 C21 Rh1 C1 179.58(18)
C27 C21 Rh1 C1 -57.5(4)
C20 C21 Rh1 C6 143.2(2)
C22 C21 Rh1 C6 -101.3(2)
C27 C21 Rh1 C6 21.6(4)
C22 C21 Rh1 C20 115.5(3)
C27 C21 Rh1 C20 -121.6(5)
C20 C21 Rh1 C22 -115.5(3)
C27 C21 Rh1 C22 122.9(5)
C20 C21 Rh1 C24 -37.3(2)
C22 C21 Rh1 C24 78.2(2)
C27 C21 Rh1 C24 -158.9(4)
C20 C21 Rh1 C23 -78.9(2)
C22 C21 Rh1 C23 36.6(2)
C27 C21 Rh1 C23 159.5(4)
C20 C21 Rh1 Cl1 -112.3(3)
C22 C21 Rh1 Cl1 3.3(3)
C27 C21 Rh1 Cl1 126.1(4)
C24 C20 Rh1 C1 115.1(2)
C21 C20 Rh1 C1 -127.8(2)
C26 C20 Rh1 C1 -8.7(4)
C24 C20 Rh1 C6 -163.8(2)
C21 C20 Rh1 C6 -46.7(3)
C26 C20 Rh1 C6 72.4(5)
C24 C20 Rh1 C21 -117.1(3)
C26 C20 Rh1 C21 119.1(5)
C24 C20 Rh1 C22 -78.5(2)
C21 C20 Rh1 C22 38.6(2)
C26 C20 Rh1 C22 157.8(5)
C21 C20 Rh1 C24 117.1(3)
C26 C20 Rh1 C24 -123.8(5)
C24 C20 Rh1 C23 -37.1(2)
C21 C20 Rh1 C23 80.0(2)
C26 C20 Rh1 C23 -160.9(5)
C24 C20 Rh1 Cl1 14.6(3)
C21 C20 Rh1 Cl1 131.6(2)
C26 C20 Rh1 Cl1 -109.2(4)
C23 C22 Rh1 C1 116.5(3)
C21 C22 Rh1 C1 -1.0(4)
C28 C22 Rh1 C1 -120.4(4)
C23 C22 Rh1 C6 -157.9(2)
C21 C22 Rh1 C6 84.6(2)
C28 C22 Rh1 C6 -34.9(4)
C23 C22 Rh1 C21 117.5(3)
C28 C22 Rh1 C21 -119.5(5)
C23 C22 Rh1 C20 78.6(2)
C21 C22 Rh1 C20 -38.9(2)
C28 C22 Rh1 C20 -158.4(5)
C23 C22 Rh1 C24 36.3(2)
C21 C22 Rh1 C24 -81.2(2)
C28 C22 Rh1 C24 159.4(5)
C21 C22 Rh1 C23 -117.5(3)
C28 C22 Rh1 C23 123.0(5)
C23 C22 Rh1 Cl1 -60.8(2)
C21 C22 Rh1 Cl1 -178.29(17)
C28 C22 Rh1 Cl1 62.2(4)
C20 C24 Rh1 C1 -74.9(2)
C23 C24 Rh1 C1 167.6(2)
C25 C24 Rh1 C1 48.1(5)
C20 C24 Rh1 C6 39.5(5)
C23 C24 Rh1 C6 -78.0(5)
C25 C24 Rh1 C6 162.5(4)
C20 C24 Rh1 C21 38.3(2)
C23 C24 Rh1 C21 -79.1(2)
C25 C24 Rh1 C21 161.3(5)
C23 C24 Rh1 C20 -117.4(3)
C25 C24 Rh1 C20 123.0(6)
C20 C24 Rh1 C22 81.4(2)
C23 C24 Rh1 C22 -36.0(2)
C25 C24 Rh1 C22 -155.6(5)
C20 C24 Rh1 C23 117.4(3)
C25 C24 Rh1 C23 -119.5(6)
C20 C24 Rh1 Cl1 -170.95(19)
C23 C24 Rh1 Cl1 71.6(2)
C25 C24 Rh1 Cl1 -47.9(5)
C22 C23 Rh1 C1 -141.0(2)
C24 C23 Rh1 C1 -21.7(4)
C29 C23 Rh1 C1 99.0(5)
C22 C23 Rh1 C6 31.2(3)
C24 C23 Rh1 C6 150.4(2)
C29 C23 Rh1 C6 -88.9(4)
C22 C23 Rh1 C21 -38.1(2)
C24 C23 Rh1 C21 81.2(2)
C29 C23 Rh1 C21 -158.2(4)
C22 C23 Rh1 C20 -81.7(2)
C24 C23 Rh1 C20 37.6(2)
C29 C23 Rh1 C20 158.2(5)
C24 C23 Rh1 C22 119.3(3)
C29 C23 Rh1 C22 -120.1(5)
C22 C23 Rh1 C24 -119.3(3)
C29 C23 Rh1 C24 120.7(5)
C22 C23 Rh1 Cl1 126.4(2)
C24 C23 Rh1 Cl1 -114.3(2)
C29 C23 Rh1 Cl1 6.3(4)
C8 N3 Rh2 C10 33.9(3)
C7 N3 Rh2 C10 -138.3(2)
C8 N3 Rh2 C13 104.7(2)
C7 N3 Rh2 C13 -67.5(3)
C8 N3 Rh2 C14 70.2(2)
C7 N3 Rh2 C14 -102.0(3)
C8 N3 Rh2 C12 107.5(3)
C7 N3 Rh2 C12 -64.7(4)
C8 N3 Rh2 C11 27.3(4)
C7 N3 Rh2 C11 -144.9(3)
C8 N3 Rh2 Cl2 -63.1(2)
C7 N3 Rh2 Cl2 124.7(2)
C8 N3 Rh2 Cl3 -157.2(2)
C7 N3 Rh2 Cl3 30.6(2)
C14 C10 Rh2 N3 69.5(2)
C11 C10 Rh2 N3 -174.54(19)
C16 C10 Rh2 N3 -53.7(4)
C14 C10 Rh2 C13 -36.5(2)
C11 C10 Rh2 C13 79.5(2)
C16 C10 Rh2 C13 -159.7(4)
C11 C10 Rh2 C14 116.0(3)
C16 C10 Rh2 C14 -123.2(5)
C14 C10 Rh2 C12 -79.7(2)
C11 C10 Rh2 C12 36.3(2)
C16 C10 Rh2 C12 157.1(4)
C14 C10 Rh2 C11 -116.0(3)
C16 C10 Rh2 C11 120.8(5)
C14 C10 Rh2 Cl2 158.31(18)
C11 C10 Rh2 Cl2 -85.7(2)
C16 C10 Rh2 Cl2 35.1(4)
C14 C10 Rh2 Cl3 -81.6(3)
C11 C10 Rh2 Cl3 34.4(4)
C16 C10 Rh2 Cl3 155.3(3)
C14 C13 Rh2 N3 -65.3(2)
C12 C13 Rh2 N3 177.80(19)
C19 C13 Rh2 N3 57.8(4)
C14 C13 Rh2 C10 37.0(2)
C12 C13 Rh2 C10 -79.9(2)
C19 C13 Rh2 C10 160.1(4)
C12 C13 Rh2 C14 -116.9(3)
C19 C13 Rh2 C14 123.1(5)
C14 C13 Rh2 C12 116.9(3)
C19 C13 Rh2 C12 -120.0(5)
C14 C13 Rh2 C11 80.5(2)
C12 C13 Rh2 C11 -36.4(2)
C19 C13 Rh2 C11 -156.4(4)
C14 C13 Rh2 Cl2 80.2(4)
C12 C13 Rh2 Cl2 -36.8(4)
C19 C13 Rh2 Cl2 -156.7(3)
C14 C13 Rh2 Cl3 -159.50(19)
C12 C13 Rh2 Cl3 83.6(2)
C19 C13 Rh2 Cl3 -36.4(4)
C13 C14 Rh2 N3 122.5(2)
C10 C14 Rh2 N3 -117.9(2)
C15 C14 Rh2 N3 3.1(4)
C13 C14 Rh2 C10 -119.6(3)
C15 C14 Rh2 C10 121.0(5)
C10 C14 Rh2 C13 119.6(3)
C15 C14 Rh2 C13 -119.4(5)
C13 C14 Rh2 C12 -38.5(2)
C10 C14 Rh2 C12 81.1(2)
C15 C14 Rh2 C12 -157.9(4)
C13 C14 Rh2 C11 -80.5(2)
C10 C14 Rh2 C11 39.0(2)
C15 C14 Rh2 C11 160.0(4)
C13 C14 Rh2 Cl2 -149.82(17)
C10 C14 Rh2 Cl2 -30.2(2)
C15 C14 Rh2 Cl2 90.8(4)
C13 C14 Rh2 Cl3 28.1(2)
C10 C14 Rh2 Cl3 147.68(17)
C15 C14 Rh2 Cl3 -91.3(4)
C11 C12 Rh2 N3 -123.2(3)
C13 C12 Rh2 N3 -4.2(4)
C18 C12 Rh2 N3 115.2(4)
C11 C12 Rh2 C10 -37.7(2)
C13 C12 Rh2 C10 81.3(2)
C18 C12 Rh2 C10 -159.3(4)
C11 C12 Rh2 C13 -118.9(3)
C18 C12 Rh2 C13 119.4(5)
C11 C12 Rh2 C14 -81.0(2)
C13 C12 Rh2 C14 38.0(2)
C18 C12 Rh2 C14 157.3(4)
C13 C12 Rh2 C11 118.9(3)
C18 C12 Rh2 C11 -121.7(5)
C11 C12 Rh2 Cl2 45.8(2)
C13 C12 Rh2 Cl2 164.79(17)
C18 C12 Rh2 Cl2 -75.8(4)
C11 C12 Rh2 Cl3 141.6(2)
C13 C12 Rh2 Cl3 -99.4(2)
C18 C12 Rh2 Cl3 20.0(4)
C12 C11 Rh2 N3 129.0(3)
C10 C11 Rh2 N3 9.9(3)
C17 C11 Rh2 N3 -107.9(4)
C12 C11 Rh2 C10 119.1(3)
C17 C11 Rh2 C10 -117.8(5)
C12 C11 Rh2 C13 37.6(2)
C10 C11 Rh2 C13 -81.5(2)
C17 C11 Rh2 C13 160.7(4)
C12 C11 Rh2 C14 80.3(2)
C10 C11 Rh2 C14 -38.7(2)
C17 C11 Rh2 C14 -156.5(4)
C10 C11 Rh2 C12 -119.1(3)
C17 C11 Rh2 C12 123.1(5)
C12 C11 Rh2 Cl2 -142.6(2)
C10 C11 Rh2 Cl2 98.34(19)
C17 C11 Rh2 Cl2 -19.4(4)
C12 C11 Rh2 Cl3 -45.8(2)
C10 C11 Rh2 Cl3 -164.91(17)
C17 C11 Rh2 Cl3 77.3(4)
